data_4306401
loop_
_publ_author_name
'Donald J. Darensbourg'
'Adriana I. Moncada'

_publ_section_title
;
Mechanistic Insight into the Initiation Step of the Coupling Reaction of
Oxetane or Epoxides and CO2 Catalyzed by (salen)CrX Complexes
;
_journal_name_full 'Inorganic Chemistry'
_journal_page_first 10000
_journal_page_last 10008
_journal_paper_doi 10.1021/ic801231p
_journal_volume 47
_journal_year 2008
_chemical_formula_sum 'C47 H72 Cl4 Cr N3 O4'
_chemical_formula_weight 936.88
_chemical_name_systematic
; 
 ? 
;
_space_group_IT_number 2
_symmetry_cell_setting triclinic
_symmetry_space_group_name_Hall '-P 1'
_symmetry_space_group_name_H-M 'P -1'
_atom_sites_solution_hydrogens geom
_atom_sites_solution_primary direct
_atom_sites_solution_secondary difmap
_audit_creation_method SHELXL-97
_cell_angle_alpha 93.050(3)
_cell_angle_beta 101.587(3)
_cell_angle_gamma 104.698(3)
_cell_formula_units_Z 2
_cell_length_a 13.039(3)
_cell_length_b 13.372(3)
_cell_length_c 14.703(3)
_cell_measurement_reflns_used 5574
_cell_measurement_temperature 110(2)
_cell_measurement_theta_max 25.50
_cell_measurement_theta_min 2.24
_cell_volume 2414.4(9)
_computing_cell_refinement 'Bruker APEXII'
_computing_data_collection 'Bruker APEXII'
_computing_data_reduction 'Bruker SAINT'
_computing_molecular_graphics 'X-SEED (Barbour, 2001)'
_computing_publication_material 'Bruker SHELXTL'
_computing_structure_refinement 'SHELXL-97 (Sheldrick, 1997)'
_computing_structure_solution 'SHELXS-97 (Sheldrick, 1990)'
_diffrn_ambient_temperature 110(2)
_diffrn_measured_fraction_theta_full 0.906
_diffrn_measured_fraction_theta_max 0.906
_diffrn_measurement_device_type 'CCD area detector'
_diffrn_measurement_method 'phi and omega scans'
_diffrn_radiation_monochromator graphite
_diffrn_radiation_source 'fine-focus sealed tube'
_diffrn_radiation_type MoK\a
_diffrn_radiation_wavelength 0.71073
_diffrn_reflns_av_R_equivalents 0.0454
_diffrn_reflns_av_sigmaI/netI 0.0613
_diffrn_reflns_limit_h_max 17
_diffrn_reflns_limit_h_min -17
_diffrn_reflns_limit_k_max 17
_diffrn_reflns_limit_k_min -17
_diffrn_reflns_limit_l_max 19
_diffrn_reflns_limit_l_min -19
_diffrn_reflns_number 28288
_diffrn_reflns_theta_full 28.72
_diffrn_reflns_theta_max 28.72
_diffrn_reflns_theta_min 1.66
_exptl_absorpt_coefficient_mu 0.502
_exptl_absorpt_correction_T_max 0.9705
_exptl_absorpt_correction_T_min 0.9330
_exptl_absorpt_correction_type multi-scan
_exptl_absorpt_process_details 'SADABS; (Sheldrick, 2006)'
_exptl_crystal_colour red
_exptl_crystal_density_diffrn 1.289
_exptl_crystal_density_method 'not measured'
_exptl_crystal_description neddle
_exptl_crystal_F_000 998
_exptl_crystal_size_max 0.14
_exptl_crystal_size_mid 0.08
_exptl_crystal_size_min 0.06
_refine_diff_density_max 0.736
_refine_diff_density_min -0.663
_refine_diff_density_rms 0.062
_refine_ls_extinction_method none
_refine_ls_goodness_of_fit_ref 1.001
_refine_ls_hydrogen_treatment constr
_refine_ls_matrix_type full
_refine_ls_number_parameters 544
_refine_ls_number_reflns 11323
_refine_ls_number_restraints 0
_refine_ls_restrained_S_all 1.001
_refine_ls_R_factor_all 0.0706
_refine_ls_R_factor_gt 0.0452
_refine_ls_shift/su_max 0.001
_refine_ls_shift/su_mean 0.000
_refine_ls_structure_factor_coef Fsqd
_refine_ls_weighting_details 'calc w=1/[\s^2^(Fo^2^)+(0.0675P)^2^+0.1138P] where P=(Fo^2^+2Fc^2^)/3'
_refine_ls_weighting_scheme calc
_refine_ls_wR_factor_gt 0.1152
_refine_ls_wR_factor_ref 0.1311
_reflns_number_gt 7958
_reflns_number_total 11323
_reflns_threshold_expression >2sigma(I)
_cod_data_source_file ic801231p_si_002_5.cif
_cod_data_source_block sadm
_cod_depositor_comments
;
The following automatic conversions were performed:
'_symmetry_cell_setting' value 'Triclinic' changed to 'triclinic'
according to '/home/saulius/struct/CIF-dictionaries/cif_core.dic'
dictionary named 'cif_core.dic' version 2.4.1 from 2010-06-29.

Automatic conversion script
Id: cif_fix_enum 1527 2010-12-29 10:47:43Z saulius 
;
_cod_database_code 4306401

loop_
_symmetry_equiv_pos_as_xyz
'x, y, z'
'-x, -y, -z'

loop_
_atom_site_label
_atom_site_type_symbol
_atom_site_fract_x
_atom_site_fract_y
_atom_site_fract_z
_atom_site_U_iso_or_equiv
_atom_site_adp_type
_atom_site_occupancy
_atom_site_symmetry_multiplicity
_atom_site_calc_flag
_atom_site_refinement_flags
_atom_site_disorder_assembly
_atom_site_disorder_group
Cr1 Cr 0.22439(3) 0.39123(2) 0.37625(2) 0.01826(9) Uani 1 1 d . . .
Cl1 Cl 0.09763(4) 0.45968(4) 0.42965(4) 0.02785(13) Uani 1 1 d . . .
Cl2 Cl 0.35509(4) 0.31249(4) 0.33124(4) 0.02441(13) Uani 1 1 d . . .
Cl3 Cl 0.75172(9) 1.04233(7) 0.72269(6) 0.0728(3) Uani 1 1 d . . .
Cl4 Cl 0.68273(6) 0.93938(6) 0.87797(6) 0.0587(2) Uani 1 1 d . . .
O1 O 0.26551(12) 0.50608(11) 0.30658(9) 0.0230(3) Uani 1 1 d . . .
O2 O 0.11599(12) 0.30798(11) 0.27321(10) 0.0236(3) Uani 1 1 d . . .
O3 O 0.53879(14) 0.90090(12) 0.40704(11) 0.0314(4) Uani 1 1 d . . .
O4 O -0.12591(13) -0.09973(12) 0.24018(11) 0.0312(4) Uani 1 1 d . . .
N1 N 0.33628(14) 0.46367(13) 0.49030(11) 0.0180(4) Uani 1 1 d . . .
N2 N 0.19479(14) 0.27898(13) 0.46155(11) 0.0195(4) Uani 1 1 d . . .
N3 N 0.28147(15) 0.71737(14) 0.70954(12) 0.0242(4) Uani 1 1 d . . .
C1 C 0.39683(16) 0.55910(16) 0.49750(14) 0.0190(4) Uani 1 1 d . . .
H1 H 0.4461 0.5855 0.5557 0.023 Uiso 1 1 calc R . .
C2 C 0.39616(17) 0.62738(16) 0.42666(14) 0.0192(4) Uani 1 1 d . . .
C3 C 0.46720(17) 0.72917(16) 0.45331(15) 0.0210(4) Uani 1 1 d . . .
H3 H 0.5106 0.7476 0.5150 0.025 Uiso 1 1 calc R . .
C4 C 0.47287(18) 0.80023(16) 0.39017(15) 0.0235(5) Uani 1 1 d . . .
C5 C 0.6041(2) 0.93100(19) 0.49840(17) 0.0375(6) Uani 1 1 d . . .
H5A H 0.5574 0.9265 0.5434 0.056 Uiso 1 1 calc R . .
H5B H 0.6490 1.0027 0.5026 0.056 Uiso 1 1 calc R . .
H5C H 0.6513 0.8847 0.5125 0.056 Uiso 1 1 calc R . .
C6 C 0.40969(17) 0.77165(16) 0.29866(15) 0.0225(5) Uani 1 1 d . . .
H6 H 0.4146 0.8223 0.2557 0.027 Uiso 1 1 calc R . .
C7 C 0.34133(17) 0.67415(16) 0.26838(14) 0.0203(4) Uani 1 1 d . . .
C8 C 0.27517(18) 0.64555(17) 0.16755(15) 0.0243(5) Uani 1 1 d . . .
C9 C 0.3032(2) 0.73431(19) 0.10696(16) 0.0329(6) Uani 1 1 d . . .
H9A H 0.2870 0.7961 0.1328 0.049 Uiso 1 1 calc R . .
H9B H 0.2598 0.7129 0.0430 0.049 Uiso 1 1 calc R . .
H9C H 0.3807 0.7505 0.1064 0.049 Uiso 1 1 calc R . .
C10 C 0.2977(2) 0.54975(18) 0.12103(15) 0.0295(5) Uani 1 1 d . . .
H10A H 0.3734 0.5670 0.1148 0.044 Uiso 1 1 calc R . .
H10B H 0.2492 0.5290 0.0590 0.044 Uiso 1 1 calc R . .
H10C H 0.2847 0.4923 0.1596 0.044 Uiso 1 1 calc R . .
C11 C 0.15350(18) 0.6219(2) 0.16762(17) 0.0337(6) Uani 1 1 d . . .
H11A H 0.1337 0.5635 0.2040 0.051 Uiso 1 1 calc R . .
H11B H 0.1107 0.6037 0.1033 0.051 Uiso 1 1 calc R . .
H11C H 0.1386 0.6834 0.1956 0.051 Uiso 1 1 calc R . .
C12 C 0.33138(17) 0.59840(16) 0.33429(14) 0.0200(4) Uani 1 1 d . . .
C13 C 0.26155(17) 0.30757(16) 0.55367(14) 0.0198(4) Uani 1 1 d . . .
C14 C 0.25459(18) 0.24572(17) 0.62659(15) 0.0251(5) Uani 1 1 d . . .
H14 H 0.2003 0.1813 0.6178 0.030 Uiso 1 1 calc R . .
C15 C 0.32689(18) 0.27838(17) 0.71194(15) 0.0249(5) Uani 1 1 d . . .
H15 H 0.3219 0.2365 0.7619 0.030 Uiso 1 1 calc R . .
C16 C 0.40663(18) 0.37201(17) 0.72480(14) 0.0232(5) Uani 1 1 d . . .
H16 H 0.4567 0.3933 0.7834 0.028 Uiso 1 1 calc R . .
C17 C 0.41406(17) 0.43462(16) 0.65370(14) 0.0199(4) Uani 1 1 d . . .
H17 H 0.4694 0.4984 0.6631 0.024 Uiso 1 1 calc R . .
C18 C 0.33970(17) 0.40395(16) 0.56738(14) 0.0188(4) Uani 1 1 d . . .
C19 C 0.12501(17) 0.18939(17) 0.43637(15) 0.0228(5) Uani 1 1 d . . .
H19 H 0.1162 0.1436 0.4831 0.027 Uiso 1 1 calc R . .
C20 C 0.05920(17) 0.15244(16) 0.34377(15) 0.0224(5) Uani 1 1 d . . .
C21 C 0.06162(17) 0.21136(16) 0.26584(14) 0.0211(4) Uani 1 1 d . . .
C22 C 0.00066(17) 0.16021(16) 0.17559(14) 0.0214(4) Uani 1 1 d . . .
C23 C 0.00845(18) 0.21864(17) 0.08886(14) 0.0228(5) Uani 1 1 d . . .
C24 C -0.0311(2) 0.31707(18) 0.09762(16) 0.0301(5) Uani 1 1 d . . .
H24A H -0.0202 0.3563 0.0443 0.045 Uiso 1 1 calc R . .
H24B H 0.0102 0.3605 0.1557 0.045 Uiso 1 1 calc R . .
H24C H -0.1086 0.2971 0.0984 0.045 Uiso 1 1 calc R . .
C25 C 0.12687(18) 0.24914(18) 0.07726(15) 0.0278(5) Uani 1 1 d . . .
H25A H 0.1497 0.1861 0.0658 0.042 Uiso 1 1 calc R . .
H25B H 0.1742 0.2905 0.1343 0.042 Uiso 1 1 calc R . .
H25C H 0.1320 0.2902 0.0243 0.042 Uiso 1 1 calc R . .
C26 C -0.06256(19) 0.15182(18) -0.00047(15) 0.0280(5) Uani 1 1 d . . .
H26A H -0.1388 0.1331 0.0046 0.042 Uiso 1 1 calc R . .
H26B H -0.0393 0.0884 -0.0089 0.042 Uiso 1 1 calc R . .
H26C H -0.0551 0.1912 -0.0542 0.042 Uiso 1 1 calc R . .
C27 C -0.06011(17) 0.05787(17) 0.16846(15) 0.0237(5) Uani 1 1 d . . .
H27 H -0.1012 0.0245 0.1088 0.028 Uiso 1 1 calc R . .
C28 C -0.06329(18) 0.00160(17) 0.24600(15) 0.0247(5) Uani 1 1 d . . .
C29 C -0.1317(3) -0.1652(2) 0.1616(2) 0.0548(9) Uani 1 1 d . . .
H29A H -0.1779 -0.1471 0.1073 0.082 Uiso 1 1 calc R . .
H29B H -0.1628 -0.2375 0.1716 0.082 Uiso 1 1 calc R . .
H29C H -0.0586 -0.1571 0.1505 0.082 Uiso 1 1 calc R . .
C30 C -0.00490(18) 0.04799(17) 0.33220(15) 0.0248(5) Uani 1 1 d . . .
H30 H -0.0073 0.0099 0.3848 0.030 Uiso 1 1 calc R . .
C31 C 0.28207(19) 0.82163(17) 0.75542(16) 0.0272(5) Uani 1 1 d . . .
H31A H 0.2936 0.8185 0.8237 0.033 Uiso 1 1 calc R . .
H31B H 0.2094 0.8331 0.7337 0.033 Uiso 1 1 calc R . .
C32 C 0.3671(2) 0.91462(19) 0.73703(18) 0.0338(6) Uani 1 1 d . . .
H32A H 0.3555 0.9198 0.6690 0.041 Uiso 1 1 calc R . .
H32B H 0.4404 0.9046 0.7589 0.041 Uiso 1 1 calc R . .
C33 C 0.3612(2) 1.01491(19) 0.7868(2) 0.0420(7) Uani 1 1 d . . .
H33A H 0.4078 1.0746 0.7643 0.050 Uiso 1 1 calc R . .
H33B H 0.2854 1.0202 0.7703 0.050 Uiso 1 1 calc R . .
C34 C 0.3967(3) 1.0222(3) 0.8923(2) 0.0748(11) Uani 1 1 d . . .
H34A H 0.3452 0.9688 0.9161 0.112 Uiso 1 1 calc R . .
H34B H 0.3985 1.0912 0.9198 0.112 Uiso 1 1 calc R . .
H34C H 0.4694 1.0114 0.9091 0.112 Uiso 1 1 calc R . .
C35 C 0.38988(18) 0.69406(18) 0.74486(15) 0.0268(5) Uani 1 1 d . . .
H35A H 0.4472 0.7467 0.7251 0.032 Uiso 1 1 calc R . .
H35B H 0.3869 0.6255 0.7139 0.032 Uiso 1 1 calc R . .
C36 C 0.4236(2) 0.6926(2) 0.84991(16) 0.0331(6) Uani 1 1 d . . .
H36A H 0.4386 0.7637 0.8816 0.040 Uiso 1 1 calc R . .
H36B H 0.3634 0.6468 0.8722 0.040 Uiso 1 1 calc R . .
C37 C 0.5246(2) 0.6537(2) 0.87507(16) 0.0320(5) Uani 1 1 d . . .
H37A H 0.5080 0.5813 0.8458 0.038 Uiso 1 1 calc R . .
H37B H 0.5831 0.6970 0.8491 0.038 Uiso 1 1 calc R . .
C38 C 0.5650(2) 0.6565(2) 0.97952(18) 0.0450(7) Uani 1 1 d . . .
H38A H 0.5866 0.7286 1.0084 0.067 Uiso 1 1 calc R . .
H38B H 0.6276 0.6275 0.9917 0.067 Uiso 1 1 calc R . .
H38C H 0.5067 0.6153 1.0060 0.067 Uiso 1 1 calc R . .
C39 C 0.18910(18) 0.63670(17) 0.73429(16) 0.0260(5) Uani 1 1 d . . .
H39A H 0.1994 0.6429 0.8031 0.031 Uiso 1 1 calc R . .
H39B H 0.1202 0.6537 0.7085 0.031 Uiso 1 1 calc R . .
C40 C 0.1770(2) 0.52444(18) 0.70023(16) 0.0304(5) Uani 1 1 d . . .
H40A H 0.2489 0.5099 0.7143 0.036 Uiso 1 1 calc R . .
H40B H 0.1490 0.5126 0.6317 0.036 Uiso 1 1 calc R . .
C41 C 0.0993(2) 0.45103(19) 0.74706(17) 0.0342(6) Uani 1 1 d . . .
H41A H 0.0301 0.4708 0.7378 0.041 Uiso 1 1 calc R . .
H41B H 0.0834 0.3796 0.7160 0.041 Uiso 1 1 calc R . .
C42 C 0.1422(2) 0.4507(2) 0.85089(17) 0.0387(6) Uani 1 1 d . . .
H42A H 0.2133 0.4360 0.8613 0.058 Uiso 1 1 calc R . .
H42B H 0.0913 0.3971 0.8750 0.058 Uiso 1 1 calc R . .
H42C H 0.1497 0.5190 0.8835 0.058 Uiso 1 1 calc R . .
C43 C 0.26490(19) 0.71640(18) 0.60411(15) 0.0266(5) Uani 1 1 d . . .
H43A H 0.3311 0.7621 0.5899 0.032 Uiso 1 1 calc R . .
H43B H 0.2571 0.6449 0.5768 0.032 Uiso 1 1 calc R . .
C44 C 0.1677(2) 0.7512(2) 0.55675(16) 0.0322(5) Uani 1 1 d . . .
H44A H 0.1730 0.8217 0.5849 0.039 Uiso 1 1 calc R . .
H44B H 0.1003 0.7033 0.5668 0.039 Uiso 1 1 calc R . .
C45 C 0.1619(2) 0.75255(19) 0.45231(16) 0.0322(5) Uani 1 1 d . . .
H45A H 0.2316 0.7957 0.4421 0.039 Uiso 1 1 calc R . .
H45B H 0.1503 0.6810 0.4232 0.039 Uiso 1 1 calc R . .
C46 C 0.0700(2) 0.7960(2) 0.40671(19) 0.0466(7) Uani 1 1 d . . .
H46A H 0.0010 0.7535 0.4172 0.070 Uiso 1 1 calc R . .
H46B H 0.0665 0.7947 0.3394 0.070 Uiso 1 1 calc R . .
H46C H 0.0829 0.8678 0.4340 0.070 Uiso 1 1 calc R . .
C47 C 0.7604(2) 0.9416(2) 0.7925(2) 0.0427(7) Uani 1 1 d . . .
H47A H 0.8374 0.9504 0.8235 0.051 Uiso 1 1 calc R . .
H47B H 0.7343 0.8743 0.7525 0.051 Uiso 1 1 calc R . .

loop_
_atom_site_aniso_label
_atom_site_aniso_U_11
_atom_site_aniso_U_22
_atom_site_aniso_U_33
_atom_site_aniso_U_23
_atom_site_aniso_U_13
_atom_site_aniso_U_12
Cr1 0.01851(18) 0.01870(18) 0.01575(17) 0.00289(13) 0.00149(13) 0.00339(14)
Cl1 0.0225(3) 0.0317(3) 0.0306(3) 0.0029(2) 0.0043(2) 0.0110(2)
Cl2 0.0244(3) 0.0271(3) 0.0214(3) -0.0002(2) 0.0049(2) 0.0071(2)
Cl3 0.1114(8) 0.0634(5) 0.0521(5) 0.0108(4) 0.0088(5) 0.0451(5)
Cl4 0.0472(5) 0.0492(4) 0.0814(6) -0.0035(4) 0.0271(4) 0.0080(4)
O1 0.0253(8) 0.0203(8) 0.0184(7) 0.0034(6) -0.0002(6) 0.0011(6)
O2 0.0279(9) 0.0201(8) 0.0198(8) 0.0047(6) 0.0012(6) 0.0037(6)
O3 0.0381(10) 0.0205(8) 0.0274(8) 0.0041(6) 0.0018(7) -0.0026(7)
O4 0.0371(10) 0.0196(8) 0.0318(9) -0.0022(7) 0.0099(7) -0.0022(7)
N1 0.0182(9) 0.0206(9) 0.0162(8) 0.0026(7) 0.0039(7) 0.0066(7)
N2 0.0183(9) 0.0215(9) 0.0188(9) 0.0042(7) 0.0038(7) 0.0055(7)
N3 0.0229(10) 0.0267(10) 0.0271(10) 0.0042(8) 0.0097(8) 0.0105(8)
C1 0.0166(10) 0.0218(11) 0.0191(10) -0.0010(8) 0.0044(8) 0.0061(8)
C2 0.0188(11) 0.0211(10) 0.0188(10) 0.0029(8) 0.0055(8) 0.0060(8)
C3 0.0190(11) 0.0224(11) 0.0219(11) 0.0009(8) 0.0053(8) 0.0055(9)
C4 0.0226(11) 0.0189(11) 0.0289(12) 0.0034(9) 0.0064(9) 0.0046(9)
C5 0.0408(15) 0.0265(13) 0.0343(14) 0.0001(10) -0.0007(11) -0.0026(11)
C6 0.0215(11) 0.0235(11) 0.0244(11) 0.0082(9) 0.0066(9) 0.0070(9)
C7 0.0178(11) 0.0232(11) 0.0216(11) 0.0043(8) 0.0056(8) 0.0071(9)
C8 0.0224(11) 0.0276(12) 0.0218(11) 0.0081(9) 0.0023(9) 0.0059(9)
C9 0.0344(14) 0.0353(13) 0.0233(12) 0.0122(10) -0.0006(10) 0.0030(11)
C10 0.0327(13) 0.0338(13) 0.0189(11) 0.0013(9) 0.0016(9) 0.0069(11)
C11 0.0234(12) 0.0438(15) 0.0324(13) 0.0121(11) -0.0001(10) 0.0097(11)
C12 0.0188(11) 0.0211(11) 0.0223(11) 0.0035(8) 0.0073(8) 0.0067(9)
C13 0.0200(11) 0.0229(11) 0.0171(10) 0.0028(8) 0.0032(8) 0.0076(9)
C14 0.0260(12) 0.0249(11) 0.0226(11) 0.0060(9) 0.0041(9) 0.0039(9)
C15 0.0285(12) 0.0288(12) 0.0194(11) 0.0083(9) 0.0059(9) 0.0096(10)
C16 0.0245(12) 0.0270(12) 0.0182(10) 0.0020(9) 0.0013(9) 0.0097(9)
C17 0.0196(11) 0.0212(11) 0.0194(10) 0.0013(8) 0.0042(8) 0.0067(9)
C18 0.0186(10) 0.0215(11) 0.0193(10) 0.0039(8) 0.0067(8) 0.0081(8)
C19 0.0220(11) 0.0244(11) 0.0227(11) 0.0064(9) 0.0051(9) 0.0062(9)
C20 0.0217(11) 0.0228(11) 0.0220(11) 0.0018(8) 0.0041(9) 0.0055(9)
C21 0.0170(10) 0.0226(11) 0.0238(11) 0.0024(8) 0.0055(8) 0.0048(9)
C22 0.0179(11) 0.0254(11) 0.0219(11) 0.0011(8) 0.0052(8) 0.0073(9)
C23 0.0232(11) 0.0245(11) 0.0191(10) 0.0012(8) 0.0025(8) 0.0055(9)
C24 0.0351(14) 0.0324(13) 0.0228(12) 0.0026(9) -0.0005(10) 0.0146(11)
C25 0.0264(12) 0.0321(13) 0.0240(12) 0.0049(9) 0.0056(9) 0.0061(10)
C26 0.0277(12) 0.0339(13) 0.0203(11) -0.0002(9) 0.0025(9) 0.0076(10)
C27 0.0196(11) 0.0264(11) 0.0231(11) -0.0020(9) 0.0043(9) 0.0040(9)
C28 0.0222(11) 0.0213(11) 0.0298(12) 0.0009(9) 0.0085(9) 0.0027(9)
C29 0.079(2) 0.0275(14) 0.0563(19) -0.0105(13) 0.0388(17) -0.0038(14)
C30 0.0245(12) 0.0232(11) 0.0263(11) 0.0054(9) 0.0075(9) 0.0040(9)
C31 0.0273(12) 0.0265(12) 0.0307(12) 0.0001(9) 0.0102(10) 0.0103(10)
C32 0.0321(14) 0.0327(13) 0.0389(14) 0.0040(11) 0.0140(11) 0.0080(11)
C33 0.0383(15) 0.0273(13) 0.0661(19) 0.0059(12) 0.0227(14) 0.0103(12)
C34 0.110(3) 0.0438(19) 0.065(2) -0.0156(16) 0.033(2) 0.005(2)
C35 0.0217(12) 0.0314(13) 0.0302(12) 0.0026(10) 0.0084(9) 0.0104(10)
C36 0.0288(13) 0.0431(15) 0.0303(13) 0.0042(11) 0.0088(10) 0.0133(11)
C37 0.0322(14) 0.0383(14) 0.0278(12) 0.0025(10) 0.0053(10) 0.0145(11)
C38 0.0452(17) 0.0579(19) 0.0333(14) 0.0044(13) 0.0036(12) 0.0208(14)
C39 0.0219(12) 0.0300(12) 0.0277(12) 0.0040(9) 0.0089(9) 0.0070(10)
C40 0.0349(14) 0.0288(13) 0.0274(12) 0.0002(10) 0.0106(10) 0.0062(11)
C41 0.0328(14) 0.0301(13) 0.0370(14) 0.0046(11) 0.0064(11) 0.0043(11)
C42 0.0479(16) 0.0356(14) 0.0361(14) 0.0114(11) 0.0103(12) 0.0149(12)
C43 0.0278(12) 0.0307(12) 0.0256(12) 0.0067(9) 0.0109(10) 0.0109(10)
C44 0.0290(13) 0.0397(14) 0.0318(13) 0.0071(11) 0.0083(10) 0.0145(11)
C45 0.0334(14) 0.0305(13) 0.0339(13) 0.0075(10) 0.0072(11) 0.0103(11)
C46 0.0509(18) 0.0492(17) 0.0382(15) 0.0047(13) -0.0022(13) 0.0205(14)
C47 0.0402(16) 0.0358(15) 0.0536(17) -0.0019(12) 0.0091(13) 0.0153(13)

loop_
_atom_type_symbol
_atom_type_description
_atom_type_scat_dispersion_real
_atom_type_scat_dispersion_imag
_atom_type_scat_source
C C 0.0033 0.0016 'International Tables Vol C Tables 4.2.6.8 and 6.1.1.4'
H H 0.0000 0.0000 'International Tables Vol C Tables 4.2.6.8 and 6.1.1.4'
N N 0.0061 0.0033 'International Tables Vol C Tables 4.2.6.8 and 6.1.1.4'
Cl Cl 0.1484 0.1585 'International Tables Vol C Tables 4.2.6.8 and 6.1.1.4'
Cr Cr 0.3209 0.6236 'International Tables Vol C Tables 4.2.6.8 and 6.1.1.4'
O O 0.0106 0.0060 'International Tables Vol C Tables 4.2.6.8 and 6.1.1.4'

loop_
_geom_angle_atom_site_label_1
_geom_angle_atom_site_label_2
_geom_angle_atom_site_label_3
_geom_angle
_geom_angle_site_symmetry_1
_geom_angle_site_symmetry_3
_geom_angle_publ_flag
O1 Cr1 O2 94.33(6) . . ?
O1 Cr1 N1 91.69(6) . . ?
O2 Cr1 N1 173.75(6) . . ?
O1 Cr1 N2 173.59(6) . . ?
O2 Cr1 N2 92.05(7) . . ?
N1 Cr1 N2 81.91(7) . . ?
O1 Cr1 Cl1 92.63(5) . . ?
O2 Cr1 Cl1 92.19(5) . . ?
N1 Cr1 Cl1 89.21(5) . . ?
N2 Cr1 Cl1 87.70(5) . . ?
O1 Cr1 Cl2 91.60(5) . . ?
O2 Cr1 Cl2 89.05(5) . . ?
N1 Cr1 Cl2 89.10(5) . . ?
N2 Cr1 Cl2 87.92(5) . . ?
Cl1 Cr1 Cl2 175.49(2) . . ?
C12 O1 Cr1 130.03(13) . . ?
C21 O2 Cr1 129.58(13) . . ?
C4 O3 C5 115.91(17) . . ?
C28 O4 C29 116.67(18) . . ?
C1 N1 C18 121.60(17) . . ?
C1 N1 Cr1 124.58(14) . . ?
C18 N1 Cr1 113.68(13) . . ?
C19 N2 C13 122.59(18) . . ?
C19 N2 Cr1 124.41(14) . . ?
C13 N2 Cr1 112.98(13) . . ?
C31 N3 C39 106.83(16) . . ?
C31 N3 C35 110.14(17) . . ?
C39 N3 C35 111.01(17) . . ?
C31 N3 C43 111.46(17) . . ?
C39 N3 C43 110.31(17) . . ?
C35 N3 C43 107.15(16) . . ?
N1 C1 C2 126.32(19) . . ?
C1 C2 C3 115.37(18) . . ?
C1 C2 C12 123.91(19) . . ?
C3 C2 C12 120.72(18) . . ?
C4 C3 C2 119.83(19) . . ?
C3 C4 O3 125.45(19) . . ?
C3 C4 C6 119.6(2) . . ?
O3 C4 C6 114.92(18) . . ?
C7 C6 C4 123.20(19) . . ?
C6 C7 C12 118.38(19) . . ?
C6 C7 C8 121.60(19) . . ?
C12 C7 C8 120.01(18) . . ?
C7 C8 C9 111.87(18) . . ?
C7 C8 C11 109.03(18) . . ?
C9 C8 C11 108.48(18) . . ?
C7 C8 C10 111.18(17) . . ?
C9 C8 C10 106.91(18) . . ?
C11 C8 C10 109.29(19) . . ?
O1 C12 C2 122.92(18) . . ?
O1 C12 C7 118.85(18) . . ?
C2 C12 C7 118.21(18) . . ?
C14 C13 C18 120.14(19) . . ?
C14 C13 N2 124.40(19) . . ?
C18 C13 N2 115.44(17) . . ?
C15 C14 C13 119.8(2) . . ?
C14 C15 C16 120.2(2) . . ?
C17 C16 C15 120.7(2) . . ?
C16 C17 C18 119.8(2) . . ?
C13 C18 C17 119.20(18) . . ?
C13 C18 N1 115.80(18) . . ?
C17 C18 N1 125.00(19) . . ?
N2 C19 C20 126.0(2) . . ?
C30 C20 C21 120.45(19) . . ?
C30 C20 C19 115.13(19) . . ?
C21 C20 C19 124.27(19) . . ?
O2 C21 C20 122.87(19) . . ?
O2 C21 C22 119.18(18) . . ?
C20 C21 C22 117.95(19) . . ?
C27 C22 C21 119.00(19) . . ?
C27 C22 C23 121.55(19) . . ?
C21 C22 C23 119.39(18) . . ?
C26 C23 C22 111.74(18) . . ?
C26 C23 C24 107.00(18) . . ?
C22 C23 C24 110.51(18) . . ?
C26 C23 C25 107.97(18) . . ?
C22 C23 C25 110.00(17) . . ?
C24 C23 C25 109.52(19) . . ?
C22 C27 C28 122.4(2) . . ?
C30 C28 O4 117.35(19) . . ?
C30 C28 C27 119.7(2) . . ?
O4 C28 C27 122.88(19) . . ?
C28 C30 C20 120.5(2) . . ?
N3 C31 C32 115.54(18) . . ?
C31 C32 C33 111.2(2) . . ?
C34 C33 C32 113.4(2) . . ?
N3 C35 C36 116.01(18) . . ?
C37 C36 C35 110.97(19) . . ?
C38 C37 C36 112.8(2) . . ?
C40 C39 N3 116.21(18) . . ?
C39 C40 C41 110.66(19) . . ?
C42 C41 C40 114.1(2) . . ?
C44 C43 N3 115.27(18) . . ?
C43 C44 C45 111.0(2) . . ?
C46 C45 C44 110.7(2) . . ?
Cl3 C47 Cl4 111.74(15) . . ?

loop_
_geom_bond_atom_site_label_1
_geom_bond_atom_site_label_2
_geom_bond_distance
_geom_bond_site_symmetry_2
_geom_bond_publ_flag
Cr1 O1 1.9145(15) . ?
Cr1 O2 1.9220(15) . ?
Cr1 N1 2.0016(17) . ?
Cr1 N2 2.0189(17) . ?
Cr1 Cl1 2.3236(7) . ?
Cr1 Cl2 2.3959(7) . ?
Cl3 C47 1.749(3) . ?
Cl4 C47 1.763(3) . ?
O1 C12 1.302(2) . ?
O2 C21 1.293(2) . ?
O3 C4 1.380(3) . ?
O3 C5 1.414(3) . ?
O4 C28 1.381(3) . ?
O4 C29 1.389(3) . ?
N1 C1 1.305(3) . ?
N1 C18 1.421(2) . ?
N2 C19 1.290(3) . ?
N2 C13 1.428(3) . ?
N3 C31 1.514(3) . ?
N3 C39 1.518(3) . ?
N3 C35 1.520(3) . ?
N3 C43 1.520(3) . ?
C1 C2 1.421(3) . ?
C2 C3 1.422(3) . ?
C2 C12 1.423(3) . ?
C3 C4 1.362(3) . ?
C4 C6 1.405(3) . ?
C6 C7 1.372(3) . ?
C7 C12 1.439(3) . ?
C7 C8 1.532(3) . ?
C8 C9 1.536(3) . ?
C8 C11 1.537(3) . ?
C8 C10 1.540(3) . ?
C13 C14 1.392(3) . ?
C13 C18 1.401(3) . ?
C14 C15 1.383(3) . ?
C15 C16 1.386(3) . ?
C16 C17 1.377(3) . ?
C17 C18 1.403(3) . ?
C19 C20 1.441(3) . ?
C20 C30 1.415(3) . ?
C20 C21 1.426(3) . ?
C21 C22 1.437(3) . ?
C22 C27 1.383(3) . ?
C22 C23 1.538(3) . ?
C23 C26 1.532(3) . ?
C23 C24 1.539(3) . ?
C23 C25 1.541(3) . ?
C27 C28 1.401(3) . ?
C28 C30 1.364(3) . ?
C31 C32 1.518(3) . ?
C32 C33 1.521(3) . ?
C33 C34 1.516(4) . ?
C35 C36 1.521(3) . ?
C36 C37 1.521(3) . ?
C37 C38 1.515(3) . ?
C39 C40 1.516(3) . ?
C40 C41 1.520(3) . ?
C41 C42 1.517(3) . ?
C43 C44 1.512(3) . ?
C44 C45 1.523(3) . ?
C45 C46 1.514(3) . ?

loop_
_geom_torsion_atom_site_label_1
_geom_torsion_atom_site_label_2
_geom_torsion_atom_site_label_3
_geom_torsion_atom_site_label_4
_geom_torsion
_geom_torsion_site_symmetry_1
_geom_torsion_site_symmetry_2
_geom_torsion_site_symmetry_3
_geom_torsion_site_symmetry_4
_geom_torsion_publ_flag
O2 Cr1 O1 C12 173.29(18) . . . . ?
N1 Cr1 O1 C12 -8.39(18) . . . . ?
N2 Cr1 O1 C12 -11.9(7) . . . . ?
Cl1 Cr1 O1 C12 80.90(17) . . . . ?
Cl2 Cr1 O1 C12 -97.53(17) . . . . ?
O1 Cr1 O2 C21 170.63(18) . . . . ?
N1 Cr1 O2 C21 6.3(7) . . . . ?
N2 Cr1 O2 C21 -8.79(18) . . . . ?
Cl1 Cr1 O2 C21 -96.57(18) . . . . ?
Cl2 Cr1 O2 C21 79.09(18) . . . . ?
O1 Cr1 N1 C1 5.51(17) . . . . ?
O2 Cr1 N1 C1 169.9(5) . . . . ?
N2 Cr1 N1 C1 -174.88(17) . . . . ?
Cl1 Cr1 N1 C1 -87.09(16) . . . . ?
Cl2 Cr1 N1 C1 97.09(16) . . . . ?
O1 Cr1 N1 C18 -178.71(13) . . . . ?
O2 Cr1 N1 C18 -14.3(7) . . . . ?
N2 Cr1 N1 C18 0.90(13) . . . . ?
Cl1 Cr1 N1 C18 88.69(13) . . . . ?
Cl2 Cr1 N1 C18 -87.13(13) . . . . ?
O1 Cr1 N2 C19 -173.3(5) . . . . ?
O2 Cr1 N2 C19 1.46(18) . . . . ?
N1 Cr1 N2 C19 -176.90(18) . . . . ?
Cl1 Cr1 N2 C19 93.56(17) . . . . ?
Cl2 Cr1 N2 C19 -87.52(17) . . . . ?
O1 Cr1 N2 C13 5.2(7) . . . . ?
O2 Cr1 N2 C13 179.98(14) . . . . ?
N1 Cr1 N2 C13 1.62(14) . . . . ?
Cl1 Cr1 N2 C13 -87.91(13) . . . . ?
Cl2 Cr1 N2 C13 91.00(13) . . . . ?
C18 N1 C1 C2 -176.72(19) . . . . ?
Cr1 N1 C1 C2 -1.3(3) . . . . ?
N1 C1 C2 C3 177.6(2) . . . . ?
N1 C1 C2 C12 -3.3(3) . . . . ?
C1 C2 C3 C4 179.65(19) . . . . ?
C12 C2 C3 C4 0.6(3) . . . . ?
C2 C3 C4 O3 -179.5(2) . . . . ?
C2 C3 C4 C6 -1.1(3) . . . . ?
C5 O3 C4 C3 -0.7(3) . . . . ?
C5 O3 C4 C6 -179.3(2) . . . . ?
C3 C4 C6 C7 -0.2(3) . . . . ?
O3 C4 C6 C7 178.4(2) . . . . ?
C4 C6 C7 C12 1.9(3) . . . . ?
C4 C6 C7 C8 -179.0(2) . . . . ?
C6 C7 C8 C9 4.9(3) . . . . ?
C12 C7 C8 C9 -176.07(19) . . . . ?
C6 C7 C8 C11 -115.1(2) . . . . ?
C12 C7 C8 C11 64.0(3) . . . . ?
C6 C7 C8 C10 124.3(2) . . . . ?
C12 C7 C8 C10 -56.6(3) . . . . ?
Cr1 O1 C12 C2 6.6(3) . . . . ?
Cr1 O1 C12 C7 -174.83(14) . . . . ?
C1 C2 C12 O1 0.7(3) . . . . ?
C3 C2 C12 O1 179.74(19) . . . . ?
C1 C2 C12 C7 -177.85(19) . . . . ?
C3 C2 C12 C7 1.2(3) . . . . ?
C6 C7 C12 O1 179.02(19) . . . . ?
C8 C7 C12 O1 -0.1(3) . . . . ?
C6 C7 C12 C2 -2.3(3) . . . . ?
C8 C7 C12 C2 178.57(18) . . . . ?
C19 N2 C13 C14 -3.8(3) . . . . ?
Cr1 N2 C13 C14 177.60(17) . . . . ?
C19 N2 C13 C18 174.61(19) . . . . ?
Cr1 N2 C13 C18 -3.9(2) . . . . ?
C18 C13 C14 C15 -1.7(3) . . . . ?
N2 C13 C14 C15 176.7(2) . . . . ?
C13 C14 C15 C16 -0.5(3) . . . . ?
C14 C15 C16 C17 1.1(3) . . . . ?
C15 C16 C17 C18 0.5(3) . . . . ?
C14 C13 C18 C17 3.3(3) . . . . ?
N2 C13 C18 C17 -175.25(18) . . . . ?
C14 C13 C18 N1 -176.65(19) . . . . ?
N2 C13 C18 N1 4.8(3) . . . . ?
C16 C17 C18 C13 -2.7(3) . . . . ?
C16 C17 C18 N1 177.25(19) . . . . ?
C1 N1 C18 C13 172.55(19) . . . . ?
Cr1 N1 C18 C13 -3.4(2) . . . . ?
C1 N1 C18 C17 -7.4(3) . . . . ?
Cr1 N1 C18 C17 176.71(16) . . . . ?
C13 N2 C19 C20 -176.3(2) . . . . ?
Cr1 N2 C19 C20 2.1(3) . . . . ?
N2 C19 C20 C30 175.1(2) . . . . ?
N2 C19 C20 C21 -0.5(4) . . . . ?
Cr1 O2 C21 C20 12.3(3) . . . . ?
Cr1 O2 C21 C22 -167.64(14) . . . . ?
C30 C20 C21 O2 177.7(2) . . . . ?
C19 C20 C21 O2 -6.9(3) . . . . ?
C30 C20 C21 C22 -2.3(3) . . . . ?
C19 C20 C21 C22 173.1(2) . . . . ?
O2 C21 C22 C27 -177.99(19) . . . . ?
C20 C21 C22 C27 2.0(3) . . . . ?
O2 C21 C22 C23 4.7(3) . . . . ?
C20 C21 C22 C23 -175.26(19) . . . . ?
C27 C22 C23 C26 3.1(3) . . . . ?
C21 C22 C23 C26 -179.66(19) . . . . ?
C27 C22 C23 C24 122.2(2) . . . . ?
C21 C22 C23 C24 -60.6(3) . . . . ?
C27 C22 C23 C25 -116.8(2) . . . . ?
C21 C22 C23 C25 60.4(2) . . . . ?
C21 C22 C27 C28 -0.9(3) . . . . ?
C23 C22 C27 C28 176.3(2) . . . . ?
C29 O4 C28 C30 -142.9(3) . . . . ?
C29 O4 C28 C27 38.8(3) . . . . ?
C22 C27 C28 C30 0.0(3) . . . . ?
C22 C27 C28 O4 178.2(2) . . . . ?
O4 C28 C30 C20 -178.61(19) . . . . ?
C27 C28 C30 C20 -0.2(3) . . . . ?
C21 C20 C30 C28 1.5(3) . . . . ?
C19 C20 C30 C28 -174.3(2) . . . . ?
C39 N3 C31 C32 -178.28(19) . . . . ?
C35 N3 C31 C32 61.1(2) . . . . ?
C43 N3 C31 C32 -57.7(3) . . . . ?
N3 C31 C32 C33 -179.5(2) . . . . ?
C31 C32 C33 C34 68.9(3) . . . . ?
C31 N3 C35 C36 57.8(3) . . . . ?
C39 N3 C35 C36 -60.3(3) . . . . ?
C43 N3 C35 C36 179.24(19) . . . . ?
N3 C35 C36 C37 171.98(19) . . . . ?
C35 C36 C37 C38 176.8(2) . . . . ?
C31 N3 C39 C40 -176.54(19) . . . . ?
C35 N3 C39 C40 -56.4(2) . . . . ?
C43 N3 C39 C40 62.2(2) . . . . ?
N3 C39 C40 C41 167.48(19) . . . . ?
C39 C40 C41 C42 -67.9(3) . . . . ?
C31 N3 C43 C44 -52.2(3) . . . . ?
C39 N3 C43 C44 66.3(2) . . . . ?
C35 N3 C43 C44 -172.74(19) . . . . ?
N3 C43 C44 C45 177.13(19) . . . . ?
C43 C44 C45 C46 -175.3(2) . . . . ?
